data_7050618
loop_
_publ_author_name
'Xin, Hao'
'Shi, Mei'
'Li, Fu You'
'Guan, Min'
'Gao, De Qing'
'Huang, Chun Hui'
'Ibrahim, Kurash'
'Liu, Feng Qin'

_publ_section_title
;
 Photoluminescence and electroluminescence properties of three ternary
 lutetium complexes
;
_journal_issue 10
_journal_name_full 'New Journal of Chemistry'
_journal_page_first 1485
_journal_paper_doi 10.1039/b304451c
_journal_volume 27
_journal_year 2003
_chemical_formula_sum 'C78 H75 Lu N6 O8 P2'
_chemical_formula_weight 1461.35
_chemical_name_systematic
;
?
;
_space_group_IT_number 14
_symmetry_cell_setting monoclinic
_symmetry_space_group_name_Hall '-P 2yn'
_symmetry_space_group_name_H-M 'P 1 21/n 1'
_atom_sites_solution_hydrogens geom
_atom_sites_solution_primary direct
_atom_sites_solution_secondary difmap
_audit_creation_method SHELXL-97
_cell_angle_alpha 90.00
_cell_angle_beta 91.390(14)
_cell_angle_gamma 90.00
_cell_formula_units_Z 4
_cell_length_a 13.2633(6)
_cell_length_b 23.0476(13)
_cell_length_c 22.9725(6)
_cell_measurement_temperature 293(2)
_cell_measurement_theta_max 27.44
_cell_measurement_theta_min 1.96
_cell_volume 7020.3(5)
_computing_cell_refinement 'RAPID AUTO (RIGAKU, 2001)'
_computing_data_collection 'RAPID AUTO (RIGAKU, 2001)'
_computing_data_reduction 'RAPID AUTO (RIGAKU, 2001)'
_computing_molecular_graphics 'SHELXTL (SIEMENS, 1994)'
_computing_publication_material 'SHELXTL (SIEMENS, 1994)'
_computing_structure_refinement 'SHELXL-97 (Sheldrick, 1997)'
_computing_structure_solution 'SHELXS-97 (Sheldrick, 1990)'
_diffrn_ambient_temperature 293(2)
_diffrn_measured_fraction_theta_full 0.972
_diffrn_measured_fraction_theta_max 0.972
_diffrn_measurement_device_type 'RIGAKU RAXIS RAPID IP'
_diffrn_measurement_method OSCILLATION
_diffrn_radiation_monochromator graphite
_diffrn_radiation_source 'ROTATING ANODE'
_diffrn_radiation_type MoK\a
_diffrn_radiation_wavelength 0.71073
_diffrn_reflns_av_R_equivalents 0.2020
_diffrn_reflns_av_sigmaI/netI 0.1498
_diffrn_reflns_limit_h_max 17
_diffrn_reflns_limit_h_min -17
_diffrn_reflns_limit_k_max 29
_diffrn_reflns_limit_k_min -29
_diffrn_reflns_limit_l_max 29
_diffrn_reflns_limit_l_min -29
_diffrn_reflns_number 44430
_diffrn_reflns_theta_full 27.44
_diffrn_reflns_theta_max 27.44
_diffrn_reflns_theta_min 1.96
_exptl_absorpt_coefficient_mu 1.512
_exptl_absorpt_correction_T_max 0.5645
_exptl_absorpt_correction_T_min 0.4016
_exptl_absorpt_correction_type empirical
_exptl_absorpt_process_details 'PSI SCAN'
_exptl_crystal_density_diffrn 1.383
_exptl_crystal_density_method 'not measured'
_exptl_crystal_F_000 3000
_exptl_crystal_size_max 0.74
_exptl_crystal_size_mid 0.53
_exptl_crystal_size_min 0.43
_refine_diff_density_max 0.863
_refine_diff_density_min -0.630
_refine_diff_density_rms 0.121
_refine_ls_extinction_coef 0.00018(7)
_refine_ls_extinction_expression Fc^*^=kFc[1+0.001xFc^2^\l^3^/sin(2\q)]^-1/4^
_refine_ls_extinction_method SHELXL
_refine_ls_goodness_of_fit_ref 0.943
_refine_ls_hydrogen_treatment mixed
_refine_ls_matrix_type full
_refine_ls_number_parameters 857
_refine_ls_number_reflns 15587
_refine_ls_number_restraints 0
_refine_ls_restrained_S_all 0.943
_refine_ls_R_factor_all 0.1125
_refine_ls_R_factor_gt 0.0698
_refine_ls_shift/su_max 0.001
_refine_ls_shift/su_mean 0.000
_refine_ls_structure_factor_coef Fsqd
_refine_ls_weighting_details 'calc w=1/[\s^2^(Fo^2^)+(0.0312P)^2^+0.0000P] where P=(Fo^2^+2Fc^2^)/3'
_refine_ls_weighting_scheme calc
_refine_ls_wR_factor_gt 0.0778
_refine_ls_wR_factor_ref 0.0859
_reflns_number_gt 10676
_reflns_number_total 15587
_reflns_threshold_expression >2sigma(I)
_cod_data_source_file b304451c.txt
_cod_data_source_block xinhaosx407
_cod_depositor_comments
;
The following automatic conversions were performed:
'_symmetry_cell_setting' value 'MONOCLINIC' changed to 'monoclinic'
according to '/home/saulius/struct/CIF-dictionaries/cif_core.dic'
dictionary named 'cif_core.dic' version 2.4.1 from
2010-06-29.

'_exptl_absorpt_correction_type' value 'EMPIRICAL' changed to
'empirical' according to
'/home/saulius/struct/CIF-dictionaries/cif_core.dic' dictionary named
'cif_core.dic' version 2.4.1 from 2010-06-29.

Automatic conversion script
Id: cif_fix_enum 1527 2010-12-29 10:47:43Z saulius 
;
_cod_original_sg_symbol_H-M P2(1)/n
_cod_database_code 7050618

loop_
_symmetry_equiv_pos_as_xyz
'x, y, z'
'-x+1/2, y+1/2, -z+1/2'
'-x, -y, -z'
'x-1/2, -y-1/2, z-1/2'

loop_
_atom_site_label
_atom_site_type_symbol
_atom_site_fract_x
_atom_site_fract_y
_atom_site_fract_z
_atom_site_U_iso_or_equiv
_atom_site_adp_type
_atom_site_occupancy
_atom_site_symmetry_multiplicity
_atom_site_calc_flag
_atom_site_refinement_flags
_atom_site_disorder_assembly
_atom_site_disorder_group
Lu1 Lu 0.470914(9) -0.135219(6) 0.224316(6) 0.02838(5) Uani 1 1 d . . .
P1 P 0.69410(6) -0.12779(4) 0.13049(5) 0.0365(2) Uani 1 1 d . . .
P2 P 0.32417(7) -0.07205(4) 0.34139(5) 0.0416(2) Uani 1 1 d . . .
O1 O 0.49938(16) -0.22922(11) 0.17739(13) 0.0452(6) Uani 1 1 d . . .
O2 O 0.35621(17) -0.14433(10) 0.15195(12) 0.0399(6) Uani 1 1 d . . .
O3 O 0.35490(16) -0.20415(11) 0.26053(12) 0.0406(6) Uani 1 1 d . . .
O4 O 0.55716(16) -0.18467(10) 0.29129(12) 0.0401(6) Uani 1 1 d . . .
O5 O 0.45267(17) -0.04819(11) 0.17485(12) 0.0438(6) Uani 1 1 d . . .
O6 O 0.56625(17) -0.06827(10) 0.27669(11) 0.0394(6) Uani 1 1 d . . .
O7 O 0.61495(17) -0.12950(12) 0.17505(12) 0.0475(7) Uani 1 1 d . . .
O8 O 0.35970(16) -0.08903(12) 0.28283(12) 0.0452(6) Uani 1 1 d . . .
N1 N 0.2306(2) -0.18455(15) 0.09307(16) 0.0453(8) Uani 1 1 d . . .
N2 N 0.2068(2) -0.23784(16) 0.06793(17) 0.0523(9) Uani 1 1 d . . .
N3 N 0.6103(2) -0.26093(13) 0.34932(15) 0.0423(8) Uani 1 1 d . . .
N4 N 0.5729(2) -0.31084(15) 0.37414(17) 0.0546(9) Uani 1 1 d . . .
N5 N 0.6569(2) 0.01467(12) 0.29912(14) 0.0396(7) Uani 1 1 d . . .
N6 N 0.6693(2) 0.07089(13) 0.27663(17) 0.0504(8) Uani 1 1 d . . .
C1 C 0.3197(2) -0.18714(16) 0.12543(16) 0.0363(8) Uani 1 1 d . . .
C2 C 0.3550(2) -0.24478(16) 0.11948(17) 0.0385(8) Uani 1 1 d . . .
C3 C 0.2795(3) -0.27243(19) 0.08291(19) 0.0468(10) Uani 1 1 d . . .
C4 C 0.2721(3) -0.3349(2) 0.0638(2) 0.0659(13) Uani 1 1 d . . .
H4B H 0.2129 -0.3401 0.0395 0.099 Uiso 1 1 calc R . .
H4C H 0.2680 -0.3595 0.0974 0.099 Uiso 1 1 calc R . .
H4D H 0.3308 -0.3450 0.0423 0.099 Uiso 1 1 calc R . .
C5 C 0.4474(3) -0.26251(16) 0.14650(18) 0.0408(9) Uani 1 1 d . . .
C6 C 0.4891(3) -0.32350(18) 0.1360(2) 0.0548(11) Uani 1 1 d . . .
H6B H 0.4318 -0.3497 0.1295 0.066 Uiso 1 1 calc R . .
C7 C 0.5503(3) -0.3460(2) 0.1874(3) 0.0719(15) Uani 1 1 d . . .
H7A H 0.5091 -0.3467 0.2212 0.108 Uiso 1 1 calc R . .
H7B H 0.6072 -0.3211 0.1945 0.108 Uiso 1 1 calc R . .
H7C H 0.5734 -0.3845 0.1792 0.108 Uiso 1 1 calc R . .
C8 C 0.5496(4) -0.3215(3) 0.0798(3) 0.0835(17) Uani 1 1 d . . .
H8A H 0.5766 -0.3593 0.0721 0.125 Uiso 1 1 calc R . .
H8B H 0.6038 -0.2942 0.0844 0.125 Uiso 1 1 calc R . .
H8C H 0.5061 -0.3098 0.0479 0.125 Uiso 1 1 calc R . .
C9 C 0.1650(3) -0.1367(2) 0.08283(19) 0.0490(10) Uani 1 1 d . . .
C10 C 0.0933(3) -0.1391(2) 0.0387(2) 0.0589(12) Uani 1 1 d . . .
H10A H 0.0893 -0.1712 0.0143 0.071 Uiso 1 1 calc R . .
C11 C 0.0267(3) -0.0929(3) 0.0309(2) 0.0766(16) Uani 1 1 d . . .
H11A H -0.0224 -0.0946 0.0014 0.092 Uiso 1 1 calc R . .
C12 C 0.0321(3) -0.0456(3) 0.0656(3) 0.0753(15) Uani 1 1 d . . .
H12A H -0.0126 -0.0149 0.0599 0.090 Uiso 1 1 calc R . .
C13 C 0.1039(3) -0.0432(2) 0.1093(3) 0.0803(17) Uani 1 1 d . . .
H13A H 0.1076 -0.0107 0.1332 0.096 Uiso 1 1 calc R . .
C14 C 0.1715(3) -0.0885(2) 0.1185(2) 0.0667(13) Uani 1 1 d . . .
H14A H 0.2203 -0.0864 0.1482 0.080 Uiso 1 1 calc R . .
C15 C 0.5403(3) -0.23263(16) 0.31579(17) 0.0383(8) Uani 1 1 d . . .
C16 C 0.4505(3) -0.26619(16) 0.31909(18) 0.0406(9) Uani 1 1 d . . .
C17 C 0.4780(3) -0.31341(17) 0.3563(2) 0.0503(10) Uani 1 1 d . . .
C18 C 0.4183(4) -0.3653(2) 0.3744(3) 0.0859(19) Uani 1 1 d . . .
H18A H 0.4589 -0.3891 0.4000 0.129 Uiso 1 1 calc R . .
H18B H 0.3985 -0.3873 0.3405 0.129 Uiso 1 1 calc R . .
H18C H 0.3593 -0.3528 0.3942 0.129 Uiso 1 1 calc R . .
C19 C 0.3591(3) -0.24866(15) 0.29101(17) 0.0395(8) Uani 1 1 d . . .
C20 C 0.2630(3) -0.28343(18) 0.29558(19) 0.0503(10) Uani 1 1 d . . .
H20A H 0.2676 -0.3068 0.3312 0.060 Uiso 1 1 calc R . .
C21 C 0.2543(5) -0.3239(3) 0.2443(3) 0.113(3) Uani 1 1 d . . .
H21A H 0.3132 -0.3480 0.2432 0.169 Uiso 1 1 calc R . .
H21B H 0.2487 -0.3016 0.2090 0.169 Uiso 1 1 calc R . .
H21C H 0.1955 -0.3477 0.2480 0.169 Uiso 1 1 calc R . .
C22 C 0.1716(3) -0.2443(3) 0.2993(3) 0.093(2) Uani 1 1 d . . .
H22A H 0.1120 -0.2676 0.3024 0.140 Uiso 1 1 calc R . .
H22B H 0.1663 -0.2207 0.2650 0.140 Uiso 1 1 calc R . .
H22C H 0.1786 -0.2198 0.3330 0.140 Uiso 1 1 calc R . .
C23 C 0.7108(3) -0.24267(16) 0.36195(18) 0.0412(9) Uani 1 1 d . . .
C24 C 0.7522(3) -0.2525(2) 0.4167(2) 0.0544(11) Uani 1 1 d . . .
H24A H 0.7148 -0.2709 0.4450 0.065 Uiso 1 1 calc R . .
C25 C 0.8491(3) -0.2349(2) 0.4291(3) 0.0687(14) Uani 1 1 d . . .
H25A H 0.8772 -0.2414 0.4660 0.082 Uiso 1 1 calc R . .
C26 C 0.9049(3) -0.2077(2) 0.3879(3) 0.0753(16) Uani 1 1 d . . .
H26A H 0.9709 -0.1964 0.3964 0.090 Uiso 1 1 calc R . .
C27 C 0.8627(3) -0.1974(2) 0.3339(3) 0.0693(14) Uani 1 1 d . . .
H27A H 0.8999 -0.1780 0.3062 0.083 Uiso 1 1 calc R . .
C28 C 0.7660(3) -0.2153(2) 0.3199(2) 0.0558(11) Uani 1 1 d . . .
H28A H 0.7385 -0.2091 0.2829 0.067 Uiso 1 1 calc R . .
C29 C 0.5911(2) -0.01766(15) 0.26467(16) 0.0342(8) Uani 1 1 d . . .
C30 C 0.5609(2) 0.01975(15) 0.21785(16) 0.0355(8) Uani 1 1 d . . .
C31 C 0.6137(3) 0.07338(16) 0.22877(19) 0.0452(9) Uani 1 1 d . . .
C32 C 0.6144(4) 0.12806(17) 0.1940(2) 0.0664(13) Uani 1 1 d . . .
H32A H 0.6566 0.1562 0.2135 0.100 Uiso 1 1 calc R . .
H32B H 0.5470 0.1429 0.1901 0.100 Uiso 1 1 calc R . .
H32C H 0.6401 0.1202 0.1561 0.100 Uiso 1 1 calc R . .
C33 C 0.4888(3) 0.00197(15) 0.17542(16) 0.0364(8) Uani 1 1 d . . .
C34 C 0.4470(3) 0.04267(17) 0.12888(17) 0.0446(9) Uani 1 1 d . . .
H34A H 0.4920 0.0762 0.1262 0.053 Uiso 1 1 calc R . .
C35 C 0.3460(4) 0.0632(3) 0.1462(3) 0.122(3) Uani 1 1 d . . .
H35A H 0.3516 0.0821 0.1834 0.183 Uiso 1 1 calc R . .
H35B H 0.3011 0.0307 0.1488 0.183 Uiso 1 1 calc R . .
H35C H 0.3201 0.0901 0.1177 0.183 Uiso 1 1 calc R . .
C36 C 0.4412(5) 0.0131(3) 0.0705(2) 0.0956(19) Uani 1 1 d . . .
H36A H 0.4148 0.0397 0.0418 0.143 Uiso 1 1 calc R . .
H36B H 0.3976 -0.0200 0.0726 0.143 Uiso 1 1 calc R . .
H36C H 0.5074 0.0008 0.0599 0.143 Uiso 1 1 calc R . .
C37 C 0.7019(2) -0.00035(16) 0.35291(17) 0.0390(8) Uani 1 1 d . . .
C38 C 0.7369(3) 0.04335(19) 0.38963(19) 0.0533(10) Uani 1 1 d . . .
H38A H 0.7299 0.0821 0.3790 0.064 Uiso 1 1 calc R . .
C39 C 0.7831(3) 0.0281(2) 0.4431(2) 0.0659(13) Uani 1 1 d . . .
H39A H 0.8078 0.0570 0.4678 0.079 Uiso 1 1 calc R . .
C40 C 0.7922(3) -0.0286(2) 0.4591(2) 0.0660(13) Uani 1 1 d . . .
H40A H 0.8211 -0.0382 0.4951 0.079 Uiso 1 1 calc R . .
C41 C 0.7582(3) -0.0719(2) 0.4219(2) 0.0577(11) Uani 1 1 d . . .
H41A H 0.7655 -0.1106 0.4326 0.069 Uiso 1 1 calc R . .
C42 C 0.7140(3) -0.05798(18) 0.3693(2) 0.0488(10) Uani 1 1 d . . .
H42A H 0.6918 -0.0873 0.3444 0.059 Uiso 1 1 calc R . .
C43 C 0.7476(2) -0.05701(17) 0.1236(2) 0.0463(10) Uani 1 1 d . . .
C44 C 0.7894(3) -0.0306(2) 0.1724(3) 0.0761(17) Uani 1 1 d . . .
H44A H 0.7929 -0.0502 0.2078 0.091 Uiso 1 1 calc R . .
C45 C 0.8261(4) 0.0256(3) 0.1682(4) 0.102(3) Uani 1 1 d . . .
H45A H 0.8560 0.0433 0.2006 0.122 Uiso 1 1 calc R . .
C46 C 0.8188(4) 0.0551(3) 0.1170(5) 0.125(4) Uani 1 1 d . . .
H46A H 0.8421 0.0931 0.1150 0.150 Uiso 1 1 calc R . .
C47 C 0.7776(4) 0.0295(2) 0.0685(4) 0.106(3) Uani 1 1 d . . .
H47A H 0.7732 0.0499 0.0336 0.127 Uiso 1 1 calc R . .
C48 C 0.7422(3) -0.0270(2) 0.0715(3) 0.0657(14) Uani 1 1 d . . .
H48A H 0.7147 -0.0447 0.0384 0.079 Uiso 1 1 calc R . .
C49 C 0.7940(3) -0.17811(17) 0.14715(18) 0.0441(9) Uani 1 1 d . . .
C50 C 0.7658(3) -0.23334(19) 0.1620(2) 0.0566(11) Uani 1 1 d . . .
H50A H 0.6977 -0.2425 0.1644 0.068 Uiso 1 1 calc R . .
C51 C 0.8372(4) -0.2752(2) 0.1734(2) 0.0747(14) Uani 1 1 d . . .
H51A H 0.8180 -0.3131 0.1818 0.090 Uiso 1 1 calc R . .
C52 C 0.9374(4) -0.2605(3) 0.1722(3) 0.0841(17) Uani 1 1 d . . .
H52A H 0.9859 -0.2884 0.1810 0.101 Uiso 1 1 calc R . .
C53 C 0.9668(3) -0.2068(3) 0.1585(3) 0.0860(19) Uani 1 1 d . . .
H53A H 1.0352 -0.1980 0.1577 0.103 Uiso 1 1 calc R . .
C54 C 0.8956(3) -0.1643(2) 0.1454(2) 0.0654(14) Uani 1 1 d . . .
H54A H 0.9159 -0.1270 0.1357 0.079 Uiso 1 1 calc R . .
C55 C 0.6445(3) -0.14803(16) 0.06123(18) 0.0423(9) Uani 1 1 d . . .
C56 C 0.7028(3) -0.1710(2) 0.0176(2) 0.0584(11) Uani 1 1 d . . .
H56A H 0.7715 -0.1763 0.0245 0.070 Uiso 1 1 calc R . .
C57 C 0.6612(4) -0.1862(2) -0.0359(2) 0.0756(15) Uani 1 1 d . . .
H57A H 0.7016 -0.2015 -0.0646 0.091 Uiso 1 1 calc R . .
C58 C 0.5606(5) -0.1786(2) -0.0461(2) 0.0741(14) Uani 1 1 d . . .
H58A H 0.5322 -0.1894 -0.0819 0.089 Uiso 1 1 calc R . .
C59 C 0.5006(4) -0.1552(2) -0.0045(3) 0.0696(14) Uani 1 1 d . . .
H59A H 0.4324 -0.1493 -0.0127 0.083 Uiso 1 1 calc R . .
C60 C 0.5404(3) -0.14057(18) 0.0490(2) 0.0518(10) Uani 1 1 d . . .
H60A H 0.4989 -0.1257 0.0774 0.062 Uiso 1 1 calc R . .
C61 C 0.3793(2) -0.00550(17) 0.36676(18) 0.0419(9) Uani 1 1 d . . .
C62 C 0.3982(3) 0.03676(19) 0.3261(2) 0.0571(11) Uani 1 1 d . . .
H62A H 0.3805 0.0306 0.2872 0.069 Uiso 1 1 calc R . .
C63 C 0.4434(4) 0.0883(2) 0.3430(3) 0.0722(14) Uani 1 1 d . . .
H63A H 0.4578 0.1165 0.3154 0.087 Uiso 1 1 calc R . .
C64 C 0.4669(3) 0.0976(2) 0.4010(3) 0.0737(15) Uani 1 1 d . . .
H64A H 0.4976 0.1323 0.4123 0.088 Uiso 1 1 calc R . .
C65 C 0.4462(4) 0.0574(2) 0.4418(3) 0.0730(14) Uani 1 1 d . . .
H65A H 0.4608 0.0648 0.4809 0.088 Uiso 1 1 calc R . .
C66 C 0.4024(3) 0.0045(2) 0.4248(2) 0.0607(11) Uani 1 1 d . . .
H66A H 0.3889 -0.0236 0.4525 0.073 Uiso 1 1 calc R . .
C67 C 0.1903(3) -0.0597(2) 0.3368(2) 0.0578(12) Uani 1 1 d . . .
C68 C 0.1376(3) -0.0794(3) 0.2891(3) 0.0750(15) Uani 1 1 d . . .
H68A H 0.1705 -0.1001 0.2604 0.090 Uiso 1 1 calc R . .
C69 C 0.0351(3) -0.0685(3) 0.2831(3) 0.100(2) Uani 1 1 d . . .
H69A H -0.0007 -0.0816 0.2504 0.120 Uiso 1 1 calc R . .
C70 C -0.0132(4) -0.0386(4) 0.3256(5) 0.128(3) Uani 1 1 d . . .
H70A H -0.0825 -0.0327 0.3225 0.153 Uiso 1 1 calc R . .
C71 C 0.0398(4) -0.0172(4) 0.3724(4) 0.130(3) Uani 1 1 d . . .
H71A H 0.0076 0.0053 0.3999 0.156 Uiso 1 1 calc R . .
C72 C 0.1413(3) -0.0290(3) 0.3788(3) 0.097(2) Uani 1 1 d . . .
H72A H 0.1768 -0.0161 0.4118 0.116 Uiso 1 1 calc R . .
C73 C 0.3529(3) -0.12391(17) 0.3979(2) 0.0519(11) Uani 1 1 d . . .
C74 C 0.2818(4) -0.1471(2) 0.4342(3) 0.0793(16) Uani 1 1 d . . .
H74A H 0.2142 -0.1374 0.4290 0.095 Uiso 1 1 calc R . .
C75 C 0.3111(6) -0.1845(3) 0.4779(3) 0.101(2) Uani 1 1 d . . .
H75A H 0.2628 -0.1993 0.5026 0.121 Uiso 1 1 calc R . .
C76 C 0.4087(7) -0.2003(3) 0.4860(3) 0.110(2) Uani 1 1 d . . .
H76A H 0.4268 -0.2263 0.5153 0.132 Uiso 1 1 calc R . .
C77 C 0.4805(5) -0.1779(3) 0.4509(3) 0.0855(17) Uani 1 1 d . . .
H77A H 0.5477 -0.1884 0.4564 0.103 Uiso 1 1 calc R . .
C78 C 0.4528(4) -0.1394(2) 0.4069(2) 0.0654(12) Uani 1 1 d . . .
H78A H 0.5019 -0.1238 0.3833 0.079 Uiso 1 1 calc R . .

loop_
_atom_site_aniso_label
_atom_site_aniso_U_11
_atom_site_aniso_U_22
_atom_site_aniso_U_33
_atom_site_aniso_U_23
_atom_site_aniso_U_13
_atom_site_aniso_U_12
Lu1 0.03415(8) 0.02312(7) 0.02777(8) 0.00140(7) -0.00139(5) -0.00125(6)
P1 0.0390(4) 0.0311(5) 0.0396(5) 0.0009(4) 0.0057(4) -0.0002(4)
P2 0.0429(5) 0.0416(5) 0.0404(6) -0.0071(5) 0.0073(4) -0.0021(4)
O1 0.0443(12) 0.0355(14) 0.0556(18) -0.0095(14) -0.0025(13) 0.0009(11)
O2 0.0508(12) 0.0301(13) 0.0382(15) -0.0039(11) -0.0100(12) -0.0039(11)
O3 0.0420(12) 0.0349(14) 0.0445(16) 0.0108(12) -0.0040(11) -0.0017(11)
O4 0.0496(12) 0.0269(12) 0.0431(15) 0.0099(12) -0.0107(12) -0.0054(11)
O5 0.0597(14) 0.0321(13) 0.0390(15) 0.0077(12) -0.0108(13) -0.0078(12)
O6 0.0511(12) 0.0274(12) 0.0391(15) 0.0035(11) -0.0132(12) -0.0083(11)
O7 0.0447(12) 0.0521(17) 0.0461(17) -0.0029(14) 0.0126(12) -0.0027(12)
O8 0.0466(12) 0.0486(15) 0.0406(16) -0.0084(14) 0.0065(12) 0.0000(12)
N1 0.0454(15) 0.0444(19) 0.046(2) -0.0048(16) -0.0080(15) 0.0006(15)
N2 0.0536(17) 0.050(2) 0.052(2) -0.0154(18) -0.0056(17) -0.0078(17)
N3 0.0503(16) 0.0332(16) 0.043(2) 0.0124(15) -0.0052(15) 0.0024(14)
N4 0.0632(19) 0.0336(17) 0.067(3) 0.0233(18) -0.0021(19) 0.0028(15)
N5 0.0535(16) 0.0252(14) 0.0395(19) 0.0005(14) -0.0081(15) -0.0084(13)
N6 0.0687(19) 0.0277(16) 0.054(2) 0.0044(16) -0.0080(18) -0.0114(15)
C1 0.0426(17) 0.0375(19) 0.0288(19) -0.0001(16) 0.0013(16) -0.0044(16)
C2 0.0439(18) 0.0358(19) 0.036(2) -0.0044(17) 0.0011(17) -0.0072(16)
C3 0.053(2) 0.046(2) 0.041(2) -0.0108(19) 0.0000(19) -0.0094(19)
C4 0.081(3) 0.049(3) 0.068(3) -0.018(3) -0.007(3) -0.014(2)
C5 0.0510(19) 0.0312(19) 0.040(2) -0.0034(17) 0.0063(18) -0.0024(17)
C6 0.059(2) 0.037(2) 0.068(3) -0.013(2) -0.002(2) 0.0016(18)
C7 0.081(3) 0.043(2) 0.091(4) 0.004(3) -0.001(3) 0.014(2)
C8 0.092(3) 0.082(4) 0.077(4) -0.026(3) 0.018(3) 0.027(3)
C9 0.0403(17) 0.062(3) 0.045(2) 0.005(2) 0.0001(17) 0.003(2)
C10 0.050(2) 0.078(3) 0.048(3) -0.005(3) -0.0066(19) 0.003(2)
C11 0.053(2) 0.115(5) 0.062(3) 0.010(4) -0.008(2) 0.016(3)
C12 0.062(3) 0.082(4) 0.082(4) 0.016(3) 0.002(3) 0.023(3)
C13 0.073(3) 0.058(3) 0.109(5) -0.008(3) -0.012(3) 0.014(3)
C14 0.065(2) 0.056(3) 0.077(4) -0.014(3) -0.028(2) 0.016(2)
C15 0.0499(19) 0.0312(18) 0.034(2) -0.0010(16) 0.0001(17) 0.0024(16)
C16 0.0536(19) 0.0282(18) 0.040(2) 0.0078(17) 0.0009(18) -0.0065(16)
C17 0.060(2) 0.036(2) 0.055(3) 0.015(2) 0.001(2) -0.0028(18)
C18 0.079(3) 0.057(3) 0.122(6) 0.048(3) 0.002(3) -0.011(2)
C19 0.0498(19) 0.0308(18) 0.038(2) 0.0021(16) -0.0021(17) -0.0052(16)
C20 0.058(2) 0.047(2) 0.045(2) 0.014(2) -0.0065(19) -0.0173(19)
C21 0.149(5) 0.113(5) 0.076(4) -0.013(4) 0.008(4) -0.095(5)
C22 0.051(2) 0.092(4) 0.137(6) 0.031(4) 0.001(3) -0.013(3)
C23 0.0464(19) 0.035(2) 0.042(2) 0.0030(18) -0.0031(18) 0.0088(16)
C24 0.056(2) 0.062(3) 0.045(3) 0.005(2) -0.004(2) 0.014(2)
C25 0.063(3) 0.075(3) 0.067(3) 0.000(3) -0.019(3) 0.020(2)
C26 0.051(2) 0.070(3) 0.104(5) -0.005(3) -0.014(3) 0.000(2)
C27 0.054(2) 0.070(3) 0.084(4) 0.017(3) 0.010(3) 0.001(2)
C28 0.055(2) 0.058(3) 0.055(3) 0.006(2) 0.009(2) 0.006(2)
C29 0.0421(17) 0.0254(17) 0.035(2) -0.0030(15) -0.0007(16) -0.0012(14)
C30 0.0481(18) 0.0249(17) 0.033(2) 0.0023(15) 0.0004(16) -0.0004(15)
C31 0.062(2) 0.0277(18) 0.046(2) 0.0029(18) 0.000(2) -0.0079(17)
C32 0.104(3) 0.031(2) 0.063(3) 0.008(2) -0.008(3) -0.019(2)
C33 0.0523(19) 0.0252(17) 0.032(2) 0.0044(15) 0.0038(17) 0.0011(15)
C34 0.062(2) 0.037(2) 0.035(2) 0.0098(18) -0.0057(18) 0.0070(18)
C35 0.119(4) 0.129(6) 0.120(6) 0.056(5) 0.041(4) 0.084(4)
C36 0.163(5) 0.084(4) 0.038(3) 0.005(3) -0.020(3) 0.035(4)
C37 0.0406(17) 0.038(2) 0.038(2) -0.0001(18) 0.0007(16) -0.0056(16)
C38 0.069(2) 0.045(2) 0.046(3) -0.012(2) -0.007(2) -0.013(2)
C39 0.085(3) 0.069(3) 0.043(3) -0.013(2) -0.011(2) -0.018(3)
C40 0.081(3) 0.073(3) 0.043(3) 0.003(3) -0.015(2) -0.009(3)
C41 0.072(3) 0.049(3) 0.051(3) 0.006(2) -0.013(2) 0.001(2)
C42 0.058(2) 0.037(2) 0.052(3) -0.005(2) -0.008(2) -0.0010(18)
C43 0.0345(17) 0.035(2) 0.070(3) -0.004(2) 0.0081(19) 0.0013(16)
C44 0.055(2) 0.063(3) 0.111(5) -0.028(3) 0.012(3) -0.012(2)
C45 0.064(3) 0.068(4) 0.176(8) -0.051(5) 0.022(4) -0.021(3)
C46 0.063(3) 0.034(3) 0.279(13) -0.001(5) 0.039(5) -0.005(3)
C47 0.065(3) 0.042(3) 0.210(9) 0.047(4) 0.011(4) -0.001(3)
C48 0.055(2) 0.046(3) 0.096(4) 0.023(3) 0.002(3) -0.003(2)
C49 0.053(2) 0.043(2) 0.037(2) 0.0044(18) 0.0063(18) 0.0074(18)
C50 0.071(2) 0.041(2) 0.057(3) 0.003(2) -0.012(2) 0.001(2)
C51 0.112(4) 0.043(3) 0.068(4) 0.008(3) -0.012(3) 0.010(3)
C52 0.076(3) 0.069(4) 0.107(5) 0.007(4) 0.005(3) 0.032(3)
C53 0.059(3) 0.087(4) 0.113(5) 0.031(4) 0.016(3) 0.027(3)
C54 0.047(2) 0.060(3) 0.090(4) 0.026(3) 0.015(2) 0.008(2)
C55 0.054(2) 0.032(2) 0.041(2) 0.0074(16) 0.0050(18) -0.0012(16)
C56 0.075(3) 0.059(3) 0.042(3) -0.002(2) 0.006(2) 0.003(2)
C57 0.107(4) 0.069(3) 0.052(3) -0.009(3) 0.015(3) 0.002(3)
C58 0.122(4) 0.051(3) 0.048(3) 0.000(2) -0.017(3) -0.017(3)
C59 0.074(3) 0.070(3) 0.063(3) 0.006(3) -0.020(3) -0.015(3)
C60 0.058(2) 0.046(2) 0.051(3) 0.008(2) -0.002(2) -0.0048(19)
C61 0.0444(18) 0.040(2) 0.042(2) -0.0049(18) 0.0051(18) 0.0011(16)
C62 0.072(3) 0.047(2) 0.052(3) -0.004(2) 0.005(2) 0.001(2)
C63 0.096(3) 0.043(3) 0.077(4) -0.005(3) 0.012(3) -0.014(3)
C64 0.075(3) 0.052(3) 0.094(4) -0.022(3) -0.011(3) -0.007(2)
C65 0.096(3) 0.060(3) 0.061(3) -0.019(3) -0.025(3) -0.004(3)
C66 0.089(3) 0.046(2) 0.046(3) -0.006(2) -0.010(2) 0.000(2)
C67 0.043(2) 0.064(3) 0.067(3) -0.006(3) 0.012(2) -0.003(2)
C68 0.056(2) 0.093(4) 0.075(4) -0.019(3) 0.000(3) -0.013(3)
C69 0.050(3) 0.136(6) 0.113(6) -0.007(5) -0.005(3) -0.009(3)
C70 0.046(3) 0.156(8) 0.183(9) 0.002(7) 0.019(4) 0.008(4)
C71 0.064(3) 0.185(9) 0.144(8) -0.047(7) 0.038(4) 0.025(4)
C72 0.058(3) 0.138(6) 0.094(5) -0.048(4) 0.020(3) 0.008(3)
C73 0.069(2) 0.037(2) 0.049(3) -0.0069(19) 0.006(2) -0.0082(19)
C74 0.108(4) 0.059(3) 0.071(4) 0.000(3) 0.016(3) -0.032(3)
C75 0.157(6) 0.073(4) 0.074(5) 0.028(4) 0.014(4) -0.030(4)
C76 0.225(8) 0.044(3) 0.061(4) 0.006(3) -0.016(5) -0.005(5)
C77 0.135(5) 0.066(3) 0.054(3) -0.010(3) -0.022(4) 0.032(4)
C78 0.084(3) 0.065(3) 0.047(3) -0.005(3) -0.004(2) 0.012(3)

loop_
_atom_type_symbol
_atom_type_description
_atom_type_scat_dispersion_real
_atom_type_scat_dispersion_imag
_atom_type_scat_source
C C 0.0033 0.0016 'International Tables Vol C Tables 4.2.6.8 and 6.1.1.4'
H H 0.0000 0.0000 'International Tables Vol C Tables 4.2.6.8 and 6.1.1.4'
N N 0.0061 0.0033 'International Tables Vol C Tables 4.2.6.8 and 6.1.1.4'
O O 0.0106 0.0060 'International Tables Vol C Tables 4.2.6.8 and 6.1.1.4'
Lu Lu -0.4720 5.8584 'International Tables Vol C Tables 4.2.6.8 and 6.1.1.4'
P P 0.1023 0.0942 'International Tables Vol C Tables 4.2.6.8 and 6.1.1.4'

loop_
_geom_angle_atom_site_label_1
_geom_angle_atom_site_label_2
_geom_angle_atom_site_label_3
_geom_angle
_geom_angle_site_symmetry_1
_geom_angle_site_symmetry_3
_geom_angle_publ_flag
O4 Lu1 O2 143.14(9) . . ?
O4 Lu1 O7 87.07(10) . . ?
O2 Lu1 O7 101.68(10) . . ?
O4 Lu1 O8 99.29(10) . . ?
O2 Lu1 O8 92.51(9) . . ?
O7 Lu1 O8 146.96(9) . . ?
O4 Lu1 O6 73.44(9) . . ?
O2 Lu1 O6 143.39(9) . . ?
O7 Lu1 O6 76.25(10) . . ?
O8 Lu1 O6 74.67(9) . . ?
O4 Lu1 O5 146.54(9) . . ?
O2 Lu1 O5 69.84(9) . . ?
O7 Lu1 O5 77.41(9) . . ?
O8 Lu1 O5 79.84(10) . . ?
O6 Lu1 O5 74.15(9) . . ?
O4 Lu1 O3 74.95(8) . . ?
O2 Lu1 O3 76.28(9) . . ?
O7 Lu1 O3 141.35(9) . . ?
O8 Lu1 O3 70.88(9) . . ?
O6 Lu1 O3 127.89(9) . . ?
O5 Lu1 O3 133.65(8) . . ?
O4 Lu1 O1 76.59(10) . . ?
O2 Lu1 O1 72.51(9) . . ?
O7 Lu1 O1 71.87(9) . . ?
O8 Lu1 O1 141.17(9) . . ?
O6 Lu1 O1 136.84(8) . . ?
O5 Lu1 O1 124.39(10) . . ?
O3 Lu1 O1 70.81(9) . . ?
O7 P1 C55 111.05(16) . . ?
O7 P1 C43 111.99(17) . . ?
C55 P1 C43 107.5(2) . . ?
O7 P1 C49 111.50(17) . . ?
C55 P1 C49 106.14(19) . . ?
C43 P1 C49 108.42(17) . . ?
O8 P2 C61 112.56(17) . . ?
O8 P2 C67 108.8(2) . . ?
C61 P2 C67 106.15(19) . . ?
O8 P2 C73 114.32(18) . . ?
C61 P2 C73 104.85(19) . . ?
C67 P2 C73 109.8(2) . . ?
C5 O1 Lu1 135.0(2) . . ?
C1 O2 Lu1 133.2(2) . . ?
C19 O3 Lu1 136.8(2) . . ?
C15 O4 Lu1 131.9(2) . . ?
C33 O5 Lu1 139.4(2) . . ?
C29 O6 Lu1 130.8(2) . . ?
P1 O7 Lu1 166.56(18) . . ?
P2 O8 Lu1 151.39(17) . . ?
C1 N1 N2 111.6(3) . . ?
C1 N1 C9 129.4(3) . . ?
N2 N1 C9 119.0(3) . . ?
C3 N2 N1 105.9(3) . . ?
C15 N3 N4 112.8(3) . . ?
C15 N3 C23 126.7(3) . . ?
N4 N3 C23 120.4(3) . . ?
C17 N4 N3 105.0(3) . . ?
C29 N5 C37 128.4(3) . . ?
C29 N5 N6 111.4(3) . . ?
C37 N5 N6 120.0(3) . . ?
C31 N6 N5 106.3(3) . . ?
O2 C1 N1 123.0(3) . . ?
O2 C1 C2 131.4(3) . . ?
N1 C1 C2 105.6(3) . . ?
C1 C2 C5 120.8(3) . . ?
C1 C2 C3 104.2(3) . . ?
C5 C2 C3 135.1(4) . . ?
N2 C3 C2 112.7(4) . . ?
N2 C3 C4 118.0(4) . . ?
C2 C3 C4 129.2(4) . . ?
C3 C4 H4B 109.5 . . ?
C3 C4 H4C 109.5 . . ?
H4B C4 H4C 109.5 . . ?
C3 C4 H4D 109.5 . . ?
H4B C4 H4D 109.5 . . ?
H4C C4 H4D 109.5 . . ?
O1 C5 C2 122.2(3) . . ?
O1 C5 C6 117.3(3) . . ?
C2 C5 C6 120.4(4) . . ?
C7 C6 C5 112.5(4) . . ?
C7 C6 C8 112.7(4) . . ?
C5 C6 C8 107.6(4) . . ?
C7 C6 H6B 108.0 . . ?
C5 C6 H6B 108.0 . . ?
C8 C6 H6B 108.0 . . ?
C6 C7 H7A 109.5 . . ?
C6 C7 H7B 109.5 . . ?
H7A C7 H7B 109.5 . . ?
C6 C7 H7C 109.5 . . ?
H7A C7 H7C 109.5 . . ?
H7B C7 H7C 109.5 . . ?
C6 C8 H8A 109.5 . . ?
C6 C8 H8B 109.5 . . ?
H8A C8 H8B 109.5 . . ?
C6 C8 H8C 109.5 . . ?
H8A C8 H8C 109.5 . . ?
H8B C8 H8C 109.5 . . ?
C10 C9 C14 120.0(4) . . ?
C10 C9 N1 120.2(4) . . ?
C14 C9 N1 119.7(4) . . ?
C9 C10 C11 119.4(5) . . ?
C9 C10 H10A 120.3 . . ?
C11 C10 H10A 120.3 . . ?
C12 C11 C10 121.0(5) . . ?
C12 C11 H11A 119.5 . . ?
C10 C11 H11A 119.5 . . ?
C11 C12 C13 119.4(5) . . ?
C11 C12 H12A 120.3 . . ?
C13 C12 H12A 120.3 . . ?
C12 C13 C14 121.2(5) . . ?
C12 C13 H13A 119.4 . . ?
C14 C13 H13A 119.4 . . ?
C9 C14 C13 118.8(5) . . ?
C9 C14 H14A 120.6 . . ?
C13 C14 H14A 120.6 . . ?
O4 C15 N3 123.2(3) . . ?
O4 C15 C16 131.0(3) . . ?
N3 C15 C16 105.6(3) . . ?
C19 C16 C15 121.9(3) . . ?
C19 C16 C17 133.9(3) . . ?
C15 C16 C17 104.1(3) . . ?
N4 C17 C16 112.4(3) . . ?
N4 C17 C18 117.2(4) . . ?
C16 C17 C18 130.3(4) . . ?
C17 C18 H18A 109.5 . . ?
C17 C18 H18B 109.5 . . ?
H18A C18 H18B 109.5 . . ?
C17 C18 H18C 109.5 . . ?
H18A C18 H18C 109.5 . . ?
H18B C18 H18C 109.5 . . ?
O3 C19 C16 121.2(3) . . ?
O3 C19 C20 116.8(3) . . ?
C16 C19 C20 122.0(3) . . ?
C21 C20 C19 108.8(3) . . ?
C21 C20 C22 111.5(5) . . ?
C19 C20 C22 111.4(3) . . ?
C21 C20 H20A 108.3 . . ?
C19 C20 H20A 108.3 . . ?
C22 C20 H20A 108.3 . . ?
C20 C21 H21A 109.5 . . ?
C20 C21 H21B 109.5 . . ?
H21A C21 H21B 109.5 . . ?
C20 C21 H21C 109.5 . . ?
H21A C21 H21C 109.5 . . ?
H21B C21 H21C 109.5 . . ?
C20 C22 H22A 109.5 . . ?
C20 C22 H22B 109.5 . . ?
H22A C22 H22B 109.5 . . ?
C20 C22 H22C 109.5 . . ?
H22A C22 H22C 109.5 . . ?
H22B C22 H22C 109.5 . . ?
C28 C23 C24 120.4(4) . . ?
C28 C23 N3 120.3(4) . . ?
C24 C23 N3 119.3(4) . . ?
C25 C24 C23 119.5(4) . . ?
C25 C24 H24A 120.3 . . ?
C23 C24 H24A 120.3 . . ?
C26 C25 C24 120.8(5) . . ?
C26 C25 H25A 119.6 . . ?
C24 C25 H25A 119.6 . . ?
C25 C26 C27 119.3(4) . . ?
C25 C26 H26A 120.3 . . ?
C27 C26 H26A 120.3 . . ?
C26 C27 C28 121.2(5) . . ?
C26 C27 H27A 119.4 . . ?
C28 C27 H27A 119.4 . . ?
C27 C28 C23 118.8(5) . . ?
C27 C28 H28A 120.6 . . ?
C23 C28 H28A 120.6 . . ?
O6 C29 N5 123.0(3) . . ?
O6 C29 C30 131.4(3) . . ?
N5 C29 C30 105.5(3) . . ?
C33 C30 C29 121.2(3) . . ?
C33 C30 C31 133.5(3) . . ?
C29 C30 C31 105.1(3) . . ?
N6 C31 C30 111.7(3) . . ?
N6 C31 C32 118.4(3) . . ?
C30 C31 C32 129.9(4) . . ?
C31 C32 H32A 109.5 . . ?
C31 C32 H32B 109.5 . . ?
H32A C32 H32B 109.5 . . ?
C31 C32 H32C 109.5 . . ?
H32A C32 H32C 109.5 . . ?
H32B C32 H32C 109.5 . . ?
O5 C33 C30 121.9(3) . . ?
O5 C33 C34 115.5(3) . . ?
C30 C33 C34 122.5(3) . . ?
C35 C34 C36 110.9(5) . . ?
C35 C34 C33 109.0(4) . . ?
C36 C34 C33 111.0(4) . . ?
C35 C34 H34A 108.7 . . ?
C36 C34 H34A 108.7 . . ?
C33 C34 H34A 108.7 . . ?
C34 C35 H35A 109.5 . . ?
C34 C35 H35B 109.5 . . ?
H35A C35 H35B 109.5 . . ?
C34 C35 H35C 109.5 . . ?
H35A C35 H35C 109.5 . . ?
H35B C35 H35C 109.5 . . ?
C34 C36 H36A 109.5 . . ?
C34 C36 H36B 109.5 . . ?
H36A C36 H36B 109.5 . . ?
C34 C36 H36C 109.5 . . ?
H36A C36 H36C 109.5 . . ?
H36B C36 H36C 109.5 . . ?
C38 C37 C42 119.6(4) . . ?
C38 C37 N5 119.1(4) . . ?
C42 C37 N5 121.3(4) . . ?
C37 C38 C39 118.9(4) . . ?
C37 C38 H38A 120.6 . . ?
C39 C38 H38A 120.6 . . ?
C40 C39 C38 120.7(5) . . ?
C40 C39 H39A 119.6 . . ?
C38 C39 H39A 119.6 . . ?
C39 C40 C41 120.0(5) . . ?
C39 C40 H40A 120.0 . . ?
C41 C40 H40A 120.0 . . ?
C42 C41 C40 120.2(4) . . ?
C42 C41 H41A 119.9 . . ?
C40 C41 H41A 119.9 . . ?
C41 C42 C37 120.6(4) . . ?
C41 C42 H42A 119.7 . . ?
C37 C42 H42A 119.7 . . ?
C44 C43 C48 119.6(4) . . ?
C44 C43 P1 118.8(4) . . ?
C48 C43 P1 121.5(4) . . ?
C43 C44 C45 119.2(7) . . ?
C43 C44 H44A 120.4 . . ?
C45 C44 H44A 120.4 . . ?
C46 C45 C44 120.6(7) . . ?
C46 C45 H45A 119.7 . . ?
C44 C45 H45A 119.7 . . ?
C45 C46 C47 120.6(6) . . ?
C45 C46 H46A 119.7 . . ?
C47 C46 H46A 119.7 . . ?
C46 C47 C48 119.7(7) . . ?
C46 C47 H47A 120.1 . . ?
C48 C47 H47A 120.1 . . ?
C43 C48 C47 120.2(6) . . ?
C43 C48 H48A 119.9 . . ?
C47 C48 H48A 119.9 . . ?
C50 C49 C54 119.4(4) . . ?
C50 C49 P1 116.6(3) . . ?
C54 C49 P1 124.0(3) . . ?
C49 C50 C51 120.5(4) . . ?
C49 C50 H50A 119.7 . . ?
C51 C50 H50A 119.7 . . ?
C52 C51 C50 119.0(5) . . ?
C52 C51 H51A 120.5 . . ?
C50 C51 H51A 120.5 . . ?
C53 C52 C51 121.5(5) . . ?
C53 C52 H52A 119.2 . . ?
C51 C52 H52A 119.2 . . ?
C52 C53 C54 120.2(5) . . ?
C52 C53 H53A 119.9 . . ?
C54 C53 H53A 119.9 . . ?
C49 C54 C53 119.3(5) . . ?
C49 C54 H54A 120.4 . . ?
C53 C54 H54A 120.4 . . ?
C56 C55 C60 117.6(4) . . ?
C56 C55 P1 123.3(3) . . ?
C60 C55 P1 119.1(3) . . ?
C57 C56 C55 121.5(4) . . ?
C57 C56 H56A 119.2 . . ?
C55 C56 H56A 119.2 . . ?
C58 C57 C56 119.4(5) . . ?
C58 C57 H57A 120.3 . . ?
C56 C57 H57A 120.3 . . ?
C57 C58 C59 120.9(5) . . ?
C57 C58 H58A 119.6 . . ?
C59 C58 H58A 119.6 . . ?
C60 C59 C58 120.4(5) . . ?
C60 C59 H59A 119.8 . . ?
C58 C59 H59A 119.8 . . ?
C59 C60 C55 120.1(4) . . ?
C59 C60 H60A 119.9 . . ?
C55 C60 H60A 119.9 . . ?
C62 C61 C66 119.8(4) . . ?
C62 C61 P2 117.7(3) . . ?
C66 C61 P2 122.5(3) . . ?
C61 C62 C63 120.2(5) . . ?
C61 C62 H62A 119.9 . . ?
C63 C62 H62A 119.9 . . ?
C64 C63 C62 119.4(5) . . ?
C64 C63 H63A 120.3 . . ?
C62 C63 H63A 120.3 . . ?
C65 C64 C63 121.2(5) . . ?
C65 C64 H64A 119.4 . . ?
C63 C64 H64A 119.4 . . ?
C64 C65 C66 119.6(5) . . ?
C64 C65 H65A 120.2 . . ?
C66 C65 H65A 120.2 . . ?
C61 C66 C65 119.7(5) . . ?
C61 C66 H66A 120.1 . . ?
C65 C66 H66A 120.1 . . ?
C68 C67 C72 119.7(4) . . ?
C68 C67 P2 118.7(4) . . ?
C72 C67 P2 121.6(4) . . ?
C67 C68 C69 120.1(5) . . ?
C67 C68 H68A 119.9 . . ?
C69 C68 H68A 119.9 . . ?
C70 C69 C68 119.7(6) . . ?
C70 C69 H69A 120.1 . . ?
C68 C69 H69A 120.1 . . ?
C71 C70 C69 120.3(5) . . ?
C71 C70 H70A 119.9 . . ?
C69 C70 H70A 119.9 . . ?
C70 C71 C72 119.8(6) . . ?
C70 C71 H71A 120.1 . . ?
C72 C71 H71A 120.1 . . ?
C67 C72 C71 120.3(6) . . ?
C67 C72 H72A 119.9 . . ?
C71 C72 H72A 119.9 . . ?
C74 C73 C78 118.4(5) . . ?
C74 C73 P2 123.9(4) . . ?
C78 C73 P2 117.7(3) . . ?
C75 C74 C73 119.9(6) . . ?
C75 C74 H74A 120.0 . . ?
C73 C74 H74A 120.0 . . ?
C76 C75 C74 121.5(6) . . ?
C76 C75 H75A 119.3 . . ?
C74 C75 H75A 119.3 . . ?
C75 C76 C77 119.8(6) . . ?
C75 C76 H76A 120.1 . . ?
C77 C76 H76A 120.1 . . ?
C76 C77 C78 119.7(6) . . ?
C76 C77 H77A 120.1 . . ?
C78 C77 H77A 120.1 . . ?
C73 C78 C77 120.6(5) . . ?
C73 C78 H78A 119.7 . . ?
C77 C78 H78A 119.7 . . ?

loop_
_geom_bond_atom_site_label_1
_geom_bond_atom_site_label_2
_geom_bond_distance
_geom_bond_site_symmetry_2
_geom_bond_publ_flag
Lu1 O4 2.211(2) . ?
Lu1 O2 2.236(2) . ?
Lu1 O7 2.248(2) . ?
Lu1 O8 2.283(2) . ?
Lu1 O6 2.314(2) . ?
Lu1 O5 2.315(3) . ?
Lu1 O3 2.376(2) . ?
Lu1 O1 2.453(3) . ?
P1 O7 1.484(3) . ?
P1 C55 1.770(4) . ?
P1 C43 1.788(4) . ?
P1 C49 1.795(4) . ?
P2 O8 1.488(3) . ?
P2 C61 1.791(4) . ?
P2 C67 1.799(4) . ?
P2 C73 1.799(5) . ?
O1 C5 1.243(4) . ?
O2 C1 1.251(4) . ?
O3 C19 1.242(4) . ?
O4 C15 1.263(4) . ?
O5 C33 1.252(4) . ?
O6 C29 1.245(4) . ?
N1 C1 1.381(4) . ?
N1 N2 1.390(5) . ?
N1 C9 1.420(5) . ?
N2 C3 1.291(5) . ?
N3 C15 1.358(5) . ?
N3 N4 1.381(4) . ?
N3 C23 1.421(4) . ?
N4 C17 1.316(5) . ?
N5 C29 1.382(4) . ?
N5 C37 1.402(5) . ?
N5 N6 1.406(4) . ?
N6 C31 1.310(5) . ?
C1 C2 1.416(5) . ?
C2 C5 1.420(5) . ?
C2 C3 1.440(5) . ?
C3 C4 1.509(6) . ?
C4 H4B 0.9600 . ?
C4 H4C 0.9600 . ?
C4 H4D 0.9600 . ?
C5 C6 1.532(5) . ?
C6 C7 1.508(7) . ?
C6 C8 1.537(7) . ?
C6 H6B 0.9800 . ?
C7 H7A 0.9600 . ?
C7 H7B 0.9600 . ?
C7 H7C 0.9600 . ?
C8 H8A 0.9600 . ?
C8 H8B 0.9600 . ?
C8 H8C 0.9600 . ?
C9 C10 1.373(6) . ?
C9 C14 1.384(6) . ?
C10 C11 1.392(7) . ?
C10 H10A 0.9300 . ?
C11 C12 1.351(8) . ?
C11 H11A 0.9300 . ?
C12 C13 1.367(7) . ?
C12 H12A 0.9300 . ?
C13 C14 1.388(6) . ?
C13 H13A 0.9300 . ?
C14 H14A 0.9300 . ?
C15 C16 1.424(5) . ?
C16 C19 1.418(5) . ?
C16 C17 1.426(5) . ?
C17 C18 1.499(5) . ?
C18 H18A 0.9600 . ?
C18 H18B 0.9600 . ?
C18 H18C 0.9600 . ?
C19 C20 1.511(5) . ?
C20 C21 1.504(7) . ?
C20 C22 1.515(6) . ?
C20 H20A 0.9800 . ?
C21 H21A 0.9600 . ?
C21 H21B 0.9600 . ?
C21 H21C 0.9600 . ?
C22 H22A 0.9600 . ?
C22 H22B 0.9600 . ?
C22 H22C 0.9600 . ?
C23 C28 1.378(6) . ?
C23 C24 1.379(6) . ?
C24 C25 1.371(6) . ?
C24 H24A 0.9300 . ?
C25 C26 1.367(7) . ?
C25 H25A 0.9300 . ?
C26 C27 1.369(8) . ?
C26 H26A 0.9300 . ?
C27 C28 1.378(6) . ?
C27 H27A 0.9300 . ?
C28 H28A 0.9300 . ?
C29 C30 1.428(5) . ?
C30 C33 1.409(5) . ?
C30 C31 1.440(5) . ?
C31 C32 1.492(5) . ?
C32 H32A 0.9600 . ?
C32 H32B 0.9600 . ?
C32 H32C 0.9600 . ?
C33 C34 1.517(5) . ?
C34 C35 1.485(6) . ?
C34 C36 1.504(7) . ?
C34 H34A 0.9800 . ?
C35 H35A 0.9600 . ?
C35 H35B 0.9600 . ?
C35 H35C 0.9600 . ?
C36 H36A 0.9600 . ?
C36 H36B 0.9600 . ?
C36 H36C 0.9600 . ?
C37 C38 1.387(5) . ?
C37 C42 1.389(5) . ?
C38 C39 1.404(6) . ?
C38 H38A 0.9300 . ?
C39 C40 1.362(7) . ?
C39 H39A 0.9300 . ?
C40 C41 1.384(7) . ?
C40 H40A 0.9300 . ?
C41 C42 1.367(6) . ?
C41 H41A 0.9300 . ?
C42 H42A 0.9300 . ?
C43 C44 1.382(7) . ?
C43 C48 1.382(6) . ?
C44 C45 1.388(8) . ?
C44 H44A 0.9300 . ?
C45 C46 1.359(11) . ?
C45 H45A 0.9300 . ?
C46 C47 1.361(12) . ?
C46 H46A 0.9300 . ?
C47 C48 1.386(7) . ?
C47 H47A 0.9300 . ?
C48 H48A 0.9300 . ?
C49 C50 1.373(6) . ?
C49 C54 1.386(5) . ?
C50 C51 1.374(6) . ?
C50 H50A 0.9300 . ?
C51 C52 1.373(7) . ?
C51 H51A 0.9300 . ?
C52 C53 1.335(8) . ?
C52 H52A 0.9300 . ?
C53 C54 1.389(6) . ?
C53 H53A 0.9300 . ?
C54 H54A 0.9300 . ?
C55 C56 1.386(6) . ?
C55 C60 1.412(5) . ?
C56 C57 1.379(7) . ?
C56 H56A 0.9300 . ?
C57 C58 1.360(7) . ?
C57 H57A 0.9300 . ?
C58 C59 1.369(7) . ?
C58 H58A 0.9300 . ?
C59 C60 1.368(7) . ?
C59 H59A 0.9300 . ?
C60 H60A 0.9300 . ?
C61 C62 1.376(6) . ?
C61 C66 1.380(6) . ?
C62 C63 1.382(6) . ?
C62 H62A 0.9300 . ?
C63 C64 1.379(8) . ?
C63 H63A 0.9300 . ?
C64 C65 1.350(8) . ?
C64 H64A 0.9300 . ?
C65 C66 1.401(7) . ?
C65 H65A 0.9300 . ?
C66 H66A 0.9300 . ?
C67 C68 1.364(7) . ?
C67 C72 1.373(7) . ?
C68 C69 1.385(6) . ?
C68 H68A 0.9300 . ?
C69 C70 1.368(10) . ?
C69 H69A 0.9300 . ?
C70 C71 1.362(11) . ?
C70 H70A 0.9300 . ?
C71 C72 1.378(7) . ?
C71 H71A 0.9300 . ?
C72 H72A 0.9300 . ?
C73 C74 1.380(6) . ?
C73 C78 1.383(6) . ?
C74 C75 1.373(9) . ?
C74 H74A 0.9300 . ?
C75 C76 1.352(9) . ?
C75 H75A 0.9300 . ?
C76 C77 1.363(9) . ?
C76 H76A 0.9300 . ?
C77 C78 1.387(7) . ?
C77 H77A 0.9300 . ?
C78 H78A 0.9300 . ?

loop_
_geom_torsion_atom_site_label_1
_geom_torsion_atom_site_label_2
_geom_torsion_atom_site_label_3
_geom_torsion_atom_site_label_4
_geom_torsion
_geom_torsion_site_symmetry_1
_geom_torsion_site_symmetry_2
_geom_torsion_site_symmetry_3
_geom_torsion_site_symmetry_4
_geom_torsion_publ_flag
O4 Lu1 O1 C5 138.3(4) . . . . ?
O2 Lu1 O1 C5 -21.3(4) . . . . ?
O7 Lu1 O1 C5 -130.4(4) . . . . ?
O8 Lu1 O1 C5 50.1(4) . . . . ?
O6 Lu1 O1 C5 -174.8(3) . . . . ?
O5 Lu1 O1 C5 -70.5(4) . . . . ?
O3 Lu1 O1 C5 59.8(4) . . . . ?
O4 Lu1 O2 C1 -12.0(4) . . . . ?
O7 Lu1 O2 C1 88.9(3) . . . . ?
O8 Lu1 O2 C1 -121.1(3) . . . . ?
O6 Lu1 O2 C1 171.5(3) . . . . ?
O5 Lu1 O2 C1 160.7(3) . . . . ?
O3 Lu1 O2 C1 -51.5(3) . . . . ?
O1 Lu1 O2 C1 22.4(3) . . . . ?
O4 Lu1 O3 C19 -13.2(4) . . . . ?
O2 Lu1 O3 C19 143.5(4) . . . . ?
O7 Lu1 O3 C19 51.9(4) . . . . ?
O8 Lu1 O3 C19 -118.9(4) . . . . ?
O6 Lu1 O3 C19 -67.5(4) . . . . ?
O5 Lu1 O3 C19 -172.8(3) . . . . ?
O1 Lu1 O3 C19 67.5(4) . . . . ?
O2 Lu1 O4 C15 -23.7(4) . . . . ?
O7 Lu1 O4 C15 -129.3(3) . . . . ?
O8 Lu1 O4 C15 83.3(3) . . . . ?
O6 Lu1 O4 C15 154.2(3) . . . . ?
O5 Lu1 O4 C15 168.9(3) . . . . ?
O3 Lu1 O4 C15 16.1(3) . . . . ?
O1 Lu1 O4 C15 -57.3(3) . . . . ?
O4 Lu1 O5 C33 -6.0(5) . . . . ?
O2 Lu1 O5 C33 -178.0(4) . . . . ?
O7 Lu1 O5 C33 -70.4(4) . . . . ?
O8 Lu1 O5 C33 85.5(4) . . . . ?
O6 Lu1 O5 C33 8.7(4) . . . . ?
O3 Lu1 O5 C33 136.4(3) . . . . ?
O1 Lu1 O5 C33 -127.7(4) . . . . ?
O4 Lu1 O6 C29 161.7(3) . . . . ?
O2 Lu1 O6 C29 -20.5(4) . . . . ?
O7 Lu1 O6 C29 70.6(3) . . . . ?
O8 Lu1 O6 C29 -93.5(3) . . . . ?
O5 Lu1 O6 C29 -9.9(3) . . . . ?
O3 Lu1 O6 C29 -143.4(3) . . . . ?
O1 Lu1 O6 C29 113.8(3) . . . . ?
C55 P1 O7 Lu1 -8.9(8) . . . . ?
C43 P1 O7 Lu1 111.2(8) . . . . ?
C49 P1 O7 Lu1 -127.1(7) . . . . ?
O4 Lu1 O7 P1 141.1(8) . . . . ?
O2 Lu1 O7 P1 -2.7(8) . . . . ?
O8 Lu1 O7 P1 -116.3(7) . . . . ?
O6 Lu1 O7 P1 -145.2(8) . . . . ?
O5 Lu1 O7 P1 -68.7(8) . . . . ?
O3 Lu1 O7 P1 79.9(8) . . . . ?
O1 Lu1 O7 P1 64.3(8) . . . . ?
C61 P2 O8 Lu1 88.7(4) . . . . ?
C67 P2 O8 Lu1 -154.0(3) . . . . ?
C73 P2 O8 Lu1 -30.8(4) . . . . ?
O4 Lu1 O8 P2 10.0(4) . . . . ?
O2 Lu1 O8 P2 155.0(3) . . . . ?
O7 Lu1 O8 P2 -89.0(4) . . . . ?
O6 Lu1 O8 P2 -59.8(3) . . . . ?
O5 Lu1 O8 P2 -136.0(4) . . . . ?
O3 Lu1 O8 P2 80.5(4) . . . . ?
O1 Lu1 O8 P2 90.2(4) . . . . ?
C1 N1 N2 C3 -1.3(4) . . . . ?
C9 N1 N2 C3 178.3(4) . . . . ?
C15 N3 N4 C17 -0.6(5) . . . . ?
C23 N3 N4 C17 176.6(4) . . . . ?
C29 N5 N6 C31 -0.9(4) . . . . ?
C37 N5 N6 C31 -175.6(3) . . . . ?
Lu1 O2 C1 N1 161.8(3) . . . . ?
Lu1 O2 C1 C2 -19.9(6) . . . . ?
N2 N1 C1 O2 179.8(3) . . . . ?
C9 N1 C1 O2 0.3(6) . . . . ?
N2 N1 C1 C2 1.2(4) . . . . ?
C9 N1 C1 C2 -178.4(4) . . . . ?
O2 C1 C2 C5 0.1(6) . . . . ?
N1 C1 C2 C5 178.6(3) . . . . ?
O2 C1 C2 C3 -179.1(4) . . . . ?
N1 C1 C2 C3 -0.6(4) . . . . ?
N1 N2 C3 C2 0.9(5) . . . . ?
N1 N2 C3 C4 177.5(4) . . . . ?
C1 C2 C3 N2 -0.2(5) . . . . ?
C5 C2 C3 N2 -179.2(4) . . . . ?
C1 C2 C3 C4 -176.3(4) . . . . ?
C5 C2 C3 C4 4.7(8) . . . . ?
Lu1 O1 C5 C2 14.5(6) . . . . ?
Lu1 O1 C5 C6 -168.2(3) . . . . ?
C1 C2 C5 O1 1.9(6) . . . . ?
C3 C2 C5 O1 -179.2(4) . . . . ?
C1 C2 C5 C6 -175.3(4) . . . . ?
C3 C2 C5 C6 3.6(7) . . . . ?
O1 C5 C6 C7 32.7(5) . . . . ?
C2 C5 C6 C7 -150.0(4) . . . . ?
O1 C5 C6 C8 -91.9(5) . . . . ?
C2 C5 C6 C8 85.4(5) . . . . ?
C1 N1 C9 C10 164.5(4) . . . . ?
N2 N1 C9 C10 -15.0(6) . . . . ?
C1 N1 C9 C14 -17.4(6) . . . . ?
N2 N1 C9 C14 163.0(4) . . . . ?
C14 C9 C10 C11 -0.9(7) . . . . ?
N1 C9 C10 C11 177.2(4) . . . . ?
C9 C10 C11 C12 0.7(8) . . . . ?
C10 C11 C12 C13 -0.3(8) . . . . ?
C11 C12 C13 C14 0.1(9) . . . . ?
C10 C9 C14 C13 0.7(7) . . . . ?
N1 C9 C14 C13 -177.4(5) . . . . ?
C12 C13 C14 C9 -0.3(8) . . . . ?
Lu1 O4 C15 N3 168.9(3) . . . . ?
Lu1 O4 C15 C16 -15.9(6) . . . . ?
N4 N3 C15 O4 176.6(4) . . . . ?
C23 N3 C15 O4 -0.5(6) . . . . ?
N4 N3 C15 C16 0.3(4) . . . . ?
C23 N3 C15 C16 -176.7(4) . . . . ?
O4 C15 C16 C19 1.7(7) . . . . ?
N3 C15 C16 C19 177.5(4) . . . . ?
O4 C15 C16 C17 -175.7(4) . . . . ?
N3 C15 C16 C17 0.1(4) . . . . ?
N3 N4 C17 C16 0.7(5) . . . . ?
N3 N4 C17 C18 177.2(4) . . . . ?
C19 C16 C17 N4 -177.5(4) . . . . ?
C15 C16 C17 N4 -0.5(5) . . . . ?
C19 C16 C17 C18 6.6(9) . . . . ?
C15 C16 C17 C18 -176.4(5) . . . . ?
Lu1 O3 C19 C16 7.2(6) . . . . ?
Lu1 O3 C19 C20 -171.7(3) . . . . ?
C15 C16 C19 O3 2.7(6) . . . . ?
C17 C16 C19 O3 179.2(4) . . . . ?
C15 C16 C19 C20 -178.5(4) . . . . ?
C17 C16 C19 C20 -2.0(7) . . . . ?
O3 C19 C20 C21 84.8(5) . . . . ?
C16 C19 C20 C21 -94.1(5) . . . . ?
O3 C19 C20 C22 -38.6(5) . . . . ?
C16 C19 C20 C22 142.5(5) . . . . ?
C15 N3 C23 C28 -37.2(6) . . . . ?
N4 N3 C23 C28 145.9(4) . . . . ?
C15 N3 C23 C24 142.6(4) . . . . ?
N4 N3 C23 C24 -34.2(5) . . . . ?
C28 C23 C24 C25 -0.1(6) . . . . ?
N3 C23 C24 C25 -179.9(4) . . . . ?
C23 C24 C25 C26 0.0(7) . . . . ?
C24 C25 C26 C27 0.9(8) . . . . ?
C25 C26 C27 C28 -1.8(8) . . . . ?
C26 C27 C28 C23 1.7(7) . . . . ?
C24 C23 C28 C27 -0.8(6) . . . . ?
N3 C23 C28 C27 179.1(4) . . . . ?
Lu1 O6 C29 N5 -173.7(2) . . . . ?
Lu1 O6 C29 C30 8.2(6) . . . . ?
C37 N5 C29 O6 -3.9(6) . . . . ?
N6 N5 C29 O6 -178.0(3) . . . . ?
C37 N5 C29 C30 174.6(3) . . . . ?
N6 N5 C29 C30 0.4(4) . . . . ?
O6 C29 C30 C33 1.8(6) . . . . ?
N5 C29 C30 C33 -176.5(3) . . . . ?
O6 C29 C30 C31 178.4(4) . . . . ?
N5 C29 C30 C31 0.1(4) . . . . ?
N5 N6 C31 C30 0.9(4) . . . . ?
N5 N6 C31 C32 -178.1(4) . . . . ?
C33 C30 C31 N6 175.4(4) . . . . ?
C29 C30 C31 N6 -0.7(4) . . . . ?
C33 C30 C31 C32 -5.7(8) . . . . ?
C29 C30 C31 C32 178.2(4) . . . . ?
Lu1 O5 C33 C30 -3.8(6) . . . . ?
Lu1 O5 C33 C34 178.3(2) . . . . ?
C29 C30 C33 O5 -4.3(5) . . . . ?
C31 C30 C33 O5 -179.8(4) . . . . ?
C29 C30 C33 C34 173.4(3) . . . . ?
C31 C30 C33 C34 -2.1(6) . . . . ?
O5 C33 C34 C35 77.1(5) . . . . ?
C30 C33 C34 C35 -100.7(5) . . . . ?
O5 C33 C34 C36 -45.2(5) . . . . ?
C30 C33 C34 C36 136.9(4) . . . . ?
C29 N5 C37 C38 -158.1(4) . . . . ?
N6 N5 C37 C38 15.6(5) . . . . ?
C29 N5 C37 C42 23.3(5) . . . . ?
N6 N5 C37 C42 -163.0(3) . . . . ?
C42 C37 C38 C39 -0.6(6) . . . . ?
N5 C37 C38 C39 -179.2(3) . . . . ?
C37 C38 C39 C40 -1.0(7) . . . . ?
C38 C39 C40 C41 1.8(7) . . . . ?
C39 C40 C41 C42 -1.1(7) . . . . ?
C40 C41 C42 C37 -0.5(6) . . . . ?
C38 C37 C42 C41 1.4(6) . . . . ?
N5 C37 C42 C41 179.9(3) . . . . ?
O7 P1 C43 C44 56.1(3) . . . . ?
C55 P1 C43 C44 178.4(3) . . . . ?
C49 P1 C43 C44 -67.3(4) . . . . ?
O7 P1 C43 C48 -119.7(3) . . . . ?
C55 P1 C43 C48 2.5(4) . . . . ?
C49 P1 C43 C48 116.9(3) . . . . ?
C48 C43 C44 C45 -0.6(6) . . . . ?
P1 C43 C44 C45 -176.5(3) . . . . ?
C43 C44 C45 C46 1.7(8) . . . . ?
C44 C45 C46 C47 -1.7(9) . . . . ?
C45 C46 C47 C48 0.4(9) . . . . ?
C44 C43 C48 C47 -0.6(6) . . . . ?
P1 C43 C48 C47 175.2(3) . . . . ?
C46 C47 C48 C43 0.7(8) . . . . ?
O7 P1 C49 C50 47.5(4) . . . . ?
C55 P1 C49 C50 -73.6(4) . . . . ?
C43 P1 C49 C50 171.2(4) . . . . ?
O7 P1 C49 C54 -132.9(4) . . . . ?
C55 P1 C49 C54 106.1(4) . . . . ?
C43 P1 C49 C54 -9.1(5) . . . . ?
C54 C49 C50 C51 -2.0(7) . . . . ?
P1 C49 C50 C51 177.6(4) . . . . ?
C49 C50 C51 C52 2.8(8) . . . . ?
C50 C51 C52 C53 -2.0(10) . . . . ?
C51 C52 C53 C54 0.4(11) . . . . ?
C50 C49 C54 C53 0.4(8) . . . . ?
P1 C49 C54 C53 -179.2(5) . . . . ?
C52 C53 C54 C49 0.4(10) . . . . ?
O7 P1 C55 C56 -155.2(3) . . . . ?
C43 P1 C55 C56 82.0(4) . . . . ?
C49 P1 C55 C56 -33.8(4) . . . . ?
O7 P1 C55 C60 25.0(4) . . . . ?
C43 P1 C55 C60 -97.8(3) . . . . ?
C49 P1 C55 C60 146.4(3) . . . . ?
C60 C55 C56 C57 -0.1(7) . . . . ?
P1 C55 C56 C57 -179.9(4) . . . . ?
C55 C56 C57 C58 -0.1(8) . . . . ?
C56 C57 C58 C59 1.1(8) . . . . ?
C57 C58 C59 C60 -1.9(8) . . . . ?
C58 C59 C60 C55 1.7(7) . . . . ?
C56 C55 C60 C59 -0.7(6) . . . . ?
P1 C55 C60 C59 179.1(4) . . . . ?
O8 P2 C61 C62 34.7(4) . . . . ?
C67 P2 C61 C62 -84.2(3) . . . . ?
C73 P2 C61 C62 159.6(3) . . . . ?
O8 P2 C61 C66 -145.7(3) . . . . ?
C67 P2 C61 C66 95.3(4) . . . . ?
C73 P2 C61 C66 -20.9(4) . . . . ?
C66 C61 C62 C63 2.3(6) . . . . ?
P2 C61 C62 C63 -178.1(3) . . . . ?
C61 C62 C63 C64 -1.7(7) . . . . ?
C62 C63 C64 C65 -0.3(8) . . . . ?
C63 C64 C65 C66 1.7(8) . . . . ?
C62 C61 C66 C65 -0.9(6) . . . . ?
P2 C61 C66 C65 179.5(3) . . . . ?
C64 C65 C66 C61 -1.1(7) . . . . ?
O8 P2 C67 C68 15.0(5) . . . . ?
C61 P2 C67 C68 136.4(4) . . . . ?
C73 P2 C67 C68 -110.8(5) . . . . ?
O8 P2 C67 C72 -162.1(5) . . . . ?
C61 P2 C67 C72 -40.8(5) . . . . ?
C73 P2 C67 C72 72.0(5) . . . . ?
C72 C67 C68 C69 -0.2(9) . . . . ?
P2 C67 C68 C69 -177.4(5) . . . . ?
C67 C68 C69 C70 -0.7(10) . . . . ?
C68 C69 C70 C71 2.9(13) . . . . ?
C69 C70 C71 C72 -4.2(14) . . . . ?
C68 C67 C72 C71 -1.1(10) . . . . ?
P2 C67 C72 C71 176.0(6) . . . . ?
C70 C71 C72 C67 3.3(13) . . . . ?
O8 P2 C73 C74 -126.5(4) . . . . ?
C61 P2 C73 C74 109.8(4) . . . . ?
C67 P2 C73 C74 -3.9(5) . . . . ?
O8 P2 C73 C78 56.4(4) . . . . ?
C61 P2 C73 C78 -67.4(4) . . . . ?
C67 P2 C73 C78 179.0(4) . . . . ?
C78 C73 C74 C75 0.0(8) . . . . ?
P2 C73 C74 C75 -177.1(5) . . . . ?
C73 C74 C75 C76 -1.1(10) . . . . ?
C74 C75 C76 C77 1.3(11) . . . . ?
C75 C76 C77 C78 -0.4(9) . . . . ?
C74 C73 C78 C77 0.9(7) . . . . ?
P2 C73 C78 C77 178.2(4) . . . . ?
C76 C77 C78 C73 -0.7(8) . . . . ?
